data_7157806
loop_
_publ_author_name
'Liu, Shuai-Jiang'
'Mao, Qing'
'Zhan, Gu'
'Qin, Rui'
'Chen, Ben-Hong'
'Xue, Jing'
'Luo, Meng-Lan'
'Zhao, Qian'
'Han, Bo'

_publ_section_title
;
 Stereoselective synthesis of trifluoroethyl 3,2'-spirooxindole \g-lactam
 through the organocatalytic cascade reaction of
 3-((2,2,2-trifluoroethyl)amino)indolin-2-one.
;
_journal_issue 2
_journal_name_full 'Organic &amp; biomolecular chemistry'
_journal_page_first 467
_journal_page_last 475
_journal_paper_doi 10.1039/d0ob02166k
_journal_volume 19
_journal_year 2021
_chemical_absolute_configuration ad
_chemical_formula_moiety 'C26 H20 Cl F3 N2 O2'
_chemical_formula_sum 'C26 H20 Cl F3 N2 O2'
_chemical_formula_weight 484.89
_space_group_crystal_system monoclinic
_space_group_IT_number 4
_space_group_name_Hall 'P 2yb'
_space_group_name_H-M_alt 'P 1 21 1'
_atom_sites_solution_hydrogens geom
_atom_sites_solution_primary iterative
_audit_creation_date 2020-07-15
_audit_creation_method
;
Olex2 1.2
(compiled 2018.05.29 svn.r3508 for OlexSys, GUI svn.r5506)
;
_audit_update_record
;
2020-09-24 deposited with the CCDC.	2020-12-11 downloaded from the CCDC.
;
_cell_angle_alpha 90
_cell_angle_beta 91.993(5)
_cell_angle_gamma 90
_cell_formula_units_Z 4
_cell_length_a 8.1617(4)
_cell_length_b 24.6313(11)
_cell_length_c 11.5178(7)
_cell_measurement_reflns_used 2740
_cell_measurement_temperature 293(2)
_cell_measurement_theta_max 24.8360
_cell_measurement_theta_min 3.6290
_cell_volume 2314.1(2)
_computing_cell_refinement
;
CrysAlisPro, Agilent Technologies,
Version 1.171.37.34 (release 22-05-2014 CrysAlis171 .NET)
(compiled May 22 2014,16:03:01)
;
_computing_data_collection
;
CrysAlisPro, Agilent Technologies,
Version 1.171.37.34 (release 22-05-2014 CrysAlis171 .NET)
(compiled May 22 2014,16:03:01)
;
_computing_data_reduction
;
CrysAlisPro, Agilent Technologies,
Version 1.171.37.34 (release 22-05-2014 CrysAlis171 .NET)
(compiled May 22 2014,16:03:01)
;
_computing_molecular_graphics 'Olex2 (Dolomanov et al., 2009)'
_computing_publication_material 'Olex2 (Dolomanov et al., 2009)'
_computing_structure_refinement 'ShelXL (Sheldrick, 2015)'
_computing_structure_solution
;
Superflip (Palatinus & Chapuis, 2007;Palatinus & van der Lee, 2008;
Palatinus et al., 2012)
;
_diffrn_ambient_temperature 293(2)
_diffrn_detector 'CCD plate'
_diffrn_detector_area_resol_mean 16.0874
_diffrn_detector_type Eos
_diffrn_measured_fraction_theta_full 0.998
_diffrn_measured_fraction_theta_max 0.835
_diffrn_measurement_details
;
#__ type_ start__ end____ width___ exp.time_
  1 omega  -13.00   13.00   1.0000    3.7500
omega____ theta____ kappa____ phi______ frames
    -      -15.6336  -99.0000 -150.0000 26

#__ type_ start__ end____ width___ exp.time_
  2 omega  -12.00   88.00   1.0000    3.7500
omega____ theta____ kappa____ phi______ frames
    -       17.6648   19.0000  -60.0000 100

#__ type_ start__ end____ width___ exp.time_
  3 omega    3.00   87.00   1.0000    3.7500
omega____ theta____ kappa____ phi______ frames
    -       17.6648   38.0000    0.0000 84
;
_diffrn_measurement_device 'four-circle diffractometer'
_diffrn_measurement_device_type 'Xcalibur, Eos'
_diffrn_measurement_method '\w scans'
_diffrn_orient_matrix_UB_11 -0.0129223000
_diffrn_orient_matrix_UB_12 0.0094782000
_diffrn_orient_matrix_UB_13 -0.0577496000
_diffrn_orient_matrix_UB_21 0.0842015000
_diffrn_orient_matrix_UB_22 0.0068463000
_diffrn_orient_matrix_UB_23 -0.0022510000
_diffrn_orient_matrix_UB_31 0.0172997000
_diffrn_orient_matrix_UB_32 -0.0263419000
_diffrn_orient_matrix_UB_33 -0.0213010000
_diffrn_radiation_monochromator graphite
_diffrn_radiation_probe x-ray
_diffrn_radiation_type MoK\a
_diffrn_radiation_wavelength 0.71073
_diffrn_reflns_av_R_equivalents 0.0171
_diffrn_reflns_av_unetI/netI 0.0438
_diffrn_reflns_Laue_measured_fraction_full 0.998
_diffrn_reflns_Laue_measured_fraction_max 0.835
_diffrn_reflns_limit_h_max 11
_diffrn_reflns_limit_h_min -6
_diffrn_reflns_limit_k_max 31
_diffrn_reflns_limit_k_min -19
_diffrn_reflns_limit_l_max 14
_diffrn_reflns_limit_l_min -15
_diffrn_reflns_number 10939
_diffrn_reflns_point_group_measured_fraction_full 0.746
_diffrn_reflns_point_group_measured_fraction_max 0.591
_diffrn_reflns_theta_full 25.242
_diffrn_reflns_theta_max 29.410
_diffrn_reflns_theta_min 2.995
_diffrn_source 'Enhance (Mo) X-ray Source'
_exptl_absorpt_coefficient_mu 0.216
_exptl_absorpt_correction_T_max 1.00000
_exptl_absorpt_correction_T_min 0.98304
_exptl_absorpt_correction_type multi-scan
_exptl_absorpt_process_details
;
CrysAlisPro, Agilent Technologies,
Version 1.171.37.34 (release 22-05-2014 CrysAlis171 .NET)
(compiled May 22 2014,16:03:01)
Empirical absorption correction using spherical harmonics,
 implemented in SCALE3 ABSPACK scaling algorithm.
;
_exptl_crystal_density_diffrn 1.392
_exptl_crystal_density_method 'not measured'
_exptl_crystal_F_000 1000
_refine_diff_density_max 0.184
_refine_diff_density_min -0.295
_refine_diff_density_rms 0.038
_refine_ls_abs_structure_details
;
 Flack x determined using 1392 quotients [(I+)-(I-)]/[(I+)+(I-)]
 (Parsons, Flack and Wagner, Acta Cryst. B69 (2013) 249-259).
;
_refine_ls_abs_structure_Flack 0.01(4)
_refine_ls_extinction_method none
_refine_ls_goodness_of_fit_ref 1.026
_refine_ls_hydrogen_treatment constr
_refine_ls_matrix_type full
_refine_ls_number_parameters 613
_refine_ls_number_reflns 7552
_refine_ls_number_restraints 1
_refine_ls_restrained_S_all 1.025
_refine_ls_R_factor_all 0.0763
_refine_ls_R_factor_gt 0.0505
_refine_ls_shift/su_max 0.001
_refine_ls_shift/su_mean 0.000
_refine_ls_structure_factor_coef Fsqd
_refine_ls_weighting_details 'w=1/[\s^2^(Fo^2^)+(0.0579P)^2^+0.0296P] where P=(Fo^2^+2Fc^2^)/3'
_refine_ls_weighting_scheme calc
_refine_ls_wR_factor_gt 0.1091
_refine_ls_wR_factor_ref 0.1220
_reflns_Friedel_coverage 0.385
_reflns_Friedel_fraction_full 0.482
_reflns_Friedel_fraction_max 0.336
_reflns_number_gt 5383
_reflns_number_total 7552
_reflns_threshold_expression 'I > 2\s(I)'
_cod_data_source_file d0ob02166k2.cif
_cod_data_source_block 200715_s1_mj
_cod_depositor_comments 'Adding full bibliography for 7157806.cif.'
_cod_database_code 7157806
_shelx_shelxl_version_number 2014/7
_chemical_oxdiff_formula c12h12n2o3cl1
_shelx_space_group_comment
;
The symmetry employed for this shelxl refinement is uniquely defined
by the following loop, which should always be used as a source of
symmetry information in preference to the above space-group names.
They are only intended as comments.
;
_reflns_odcompleteness_completeness 99.77
_reflns_odcompleteness_iscentric 1
_reflns_odcompleteness_theta 26.32
_olex2_refinement_description
;
1. Fixed Uiso
 At 1.2 times of:
  All C(H) groups, All C(H,H) groups
2.a Ternary CH refined with riding coordinates:
 C9(H9), C35(H35)
2.b Secondary CH2 refined with riding coordinates:
 C10(H10A,H10B), C18(H18A,H18B), C20(H20A,H20B), C36(H36A,H36B), C44(H44A,
 H44B), C46(H46A,H46B)
2.c Aromatic/amide H refined with riding coordinates:
 C4(H4), C5(H5), C6(H6), C7(H7), C13(H13), C14(H14), C16(H16), C17(H17),
 C22(H22), C23(H23), C24(H24), C25(H25), C26(H26), C30(H30), C31(H31), C32(H32),
  C33(H33), C39(H39), C40(H40), C42(H42), C43(H43), C48(H48), C49(H49),
 C50(H50), C51(H51), C52(H52)
;
_olex2_submission_special_instructions 'No special instructions were received'

loop_
_space_group_symop_operation_xyz
'x, y, z'
'-x, y+1/2, -z'

loop_
_atom_site_label
_atom_site_type_symbol
_atom_site_fract_x
_atom_site_fract_y
_atom_site_fract_z
_atom_site_U_iso_or_equiv
_atom_site_adp_type
_atom_site_occupancy
_atom_site_site_symmetry_order
_atom_site_calc_flag
_atom_site_refinement_flags_posn
_atom_site_refinement_flags_adp
_atom_site_refinement_flags_occupancy
_atom_site_disorder_assembly
_atom_site_disorder_group
Cl1 Cl 0.3791(3) 0.76772(7) 0.47114(18) 0.1458(9) Uani 1 1 d . . . . .
F1 F 0.1415(6) 0.39459(15) 0.4487(3) 0.1249(14) Uani 1 1 d . . . . .
F2 F 0.3511(7) 0.36196(19) 0.5281(5) 0.1528(18) Uani 1 1 d . . . . .
F3 F 0.1181(8) 0.32412(15) 0.5482(4) 0.163(2) Uani 1 1 d . . . . .
O1 O -0.0577(4) 0.51540(13) 0.6488(3) 0.0647(8) Uani 1 1 d . . . . .
O2 O 0.4506(6) 0.4196(2) 0.7933(3) 0.1156(17) Uani 1 1 d . . . . .
N1 N 0.0244(3) 0.53157(13) 0.4636(3) 0.0416(7) Uani 1 1 d . . . . .
N2 N 0.2609(5) 0.45261(16) 0.6599(3) 0.0612(10) Uani 1 1 d . . . . .
C1 C 0.0459(5) 0.51651(16) 0.5757(3) 0.0458(9) Uani 1 1 d . . . . .
C2 C 0.2298(4) 0.50255(17) 0.5951(3) 0.0437(9) Uani 1 1 d . . . . .
C3 C 0.2888(4) 0.50242(15) 0.4742(3) 0.0387(8) Uani 1 1 d . . . . .
C4 C 0.4357(5) 0.48541(17) 0.4289(4) 0.0481(10) Uani 1 1 d . . . . .
H4 H 0.5179 0.4705 0.4771 0.058 Uiso 1 1 calc R . . . .
C5 C 0.4577(5) 0.49099(16) 0.3107(4) 0.0471(10) Uani 1 1 d . . . . .
H5 H 0.5549 0.4793 0.2791 0.057 Uiso 1 1 calc R . . . .
C6 C 0.3369(5) 0.51360(16) 0.2398(3) 0.0462(9) Uani 1 1 d . . . . .
H6 H 0.3558 0.5184 0.1613 0.055 Uiso 1 1 calc R . . . .
C7 C 0.1876(5) 0.52936(16) 0.2829(3) 0.0439(9) Uani 1 1 d . . . . .
H7 H 0.1051 0.5438 0.2344 0.053 Uiso 1 1 calc R . . . .
C8 C 0.1660(4) 0.52292(14) 0.3998(3) 0.0365(8) Uani 1 1 d . . . . .
C9 C 0.3089(5) 0.54589(19) 0.6797(4) 0.0553(11) Uani 1 1 d . . . . .
H9 H 0.2328 0.5505 0.7429 0.066 Uiso 1 1 calc R . . . .
C10 C 0.4552(6) 0.5139(3) 0.7305(4) 0.0830(17) Uani 1 1 d . . . . .
H10A H 0.5486 0.5169 0.6810 0.100 Uiso 1 1 calc R . . . .
H10B H 0.4866 0.5270 0.8075 0.100 Uiso 1 1 calc R . . . .
C11 C 0.3961(7) 0.4572(3) 0.7353(4) 0.0843(18) Uani 1 1 d . . . . .
C12 C 0.3362(5) 0.60119(19) 0.6305(4) 0.0525(11) Uani 1 1 d . . . . .
C13 C 0.2448(6) 0.6442(2) 0.6680(4) 0.0632(12) Uani 1 1 d . . . . .
H13 H 0.1697 0.6384 0.7256 0.076 Uiso 1 1 calc R . . . .
C14 C 0.2608(7) 0.6956(2) 0.6229(5) 0.0757(15) Uani 1 1 d . . . . .
H14 H 0.1996 0.7244 0.6509 0.091 Uiso 1 1 calc R . . . .
C15 C 0.3675(7) 0.7036(2) 0.5368(5) 0.0803(16) Uani 1 1 d . . . . .
C16 C 0.4626(8) 0.6627(3) 0.5001(6) 0.101(2) Uani 1 1 d . . . . .
H16 H 0.5380 0.6692 0.4430 0.121 Uiso 1 1 calc R . . . .
C17 C 0.4491(6) 0.6126(2) 0.5457(5) 0.0821(17) Uani 1 1 d . . . . .
H17 H 0.5166 0.5850 0.5200 0.099 Uiso 1 1 calc R . . . .
C18 C 0.1683(8) 0.4046(2) 0.6495(5) 0.0834(17) Uani 1 1 d . . . . .
H18A H 0.0532 0.4143 0.6509 0.100 Uiso 1 1 calc R . . . .
H18B H 0.1928 0.3824 0.7174 0.100 Uiso 1 1 calc R . . . .
C19 C 0.1931(10) 0.3711(2) 0.5452(6) 0.0939(19) Uani 1 1 d . . . . .
C20 C -0.1346(4) 0.54623(17) 0.4107(4) 0.0518(11) Uani 1 1 d . . . . .
H20A H -0.2181 0.5411 0.4676 0.062 Uiso 1 1 calc R . . . .
H20B H -0.1590 0.5217 0.3465 0.062 Uiso 1 1 calc R . . . .
C21 C -0.1446(4) 0.60357(16) 0.3666(3) 0.0440(9) Uani 1 1 d . . . . .
C22 C -0.0523(6) 0.64532(19) 0.4167(4) 0.0620(12) Uani 1 1 d . . . . .
H22 H 0.0230 0.6376 0.4768 0.074 Uiso 1 1 calc R . . . .
C23 C -0.0706(7) 0.6975(2) 0.3789(6) 0.0848(16) Uani 1 1 d . . . . .
H23 H -0.0095 0.7251 0.4144 0.102 Uiso 1 1 calc R . . . .
C24 C -0.1787(8) 0.7094(2) 0.2886(5) 0.0823(16) Uani 1 1 d . . . . .
H24 H -0.1910 0.7449 0.2624 0.099 Uiso 1 1 calc R . . . .
C25 C -0.2684(7) 0.6683(3) 0.2375(5) 0.0842(18) Uani 1 1 d . . . . .
H25 H -0.3422 0.6761 0.1764 0.101 Uiso 1 1 calc R . . . .
C26 C -0.2504(5) 0.6160(2) 0.2752(4) 0.0608(12) Uani 1 1 d . . . . .
H26 H -0.3106 0.5884 0.2386 0.073 Uiso 1 1 calc R . . . .
Cl2 Cl 1.1931(2) 0.15016(6) 0.26627(15) 0.0976(5) Uani 1 1 d . . . . .
F4 F 0.7065(4) 0.55453(12) -0.0470(3) 0.0922(10) Uani 1 1 d . . . . .
F5 F 0.6694(5) 0.48584(17) 0.0532(4) 0.1308(16) Uani 1 1 d . . . . .
F6 F 0.8841(5) 0.53150(19) 0.0810(3) 0.152(2) Uani 1 1 d . . . . .
O3 O 0.8630(4) 0.35250(12) -0.1928(2) 0.0610(8) Uani 1 1 d . . . . .
O4 O 1.2051(4) 0.49991(12) -0.0458(3) 0.0596(8) Uani 1 1 d . . . . .
N3 N 0.7130(4) 0.33486(13) -0.0326(3) 0.0445(8) Uani 1 1 d . . . . .
N4 N 0.9867(4) 0.44212(13) -0.0381(3) 0.0412(7) Uani 1 1 d . . . . .
C27 C 0.8392(5) 0.35640(16) -0.0901(4) 0.0452(9) Uani 1 1 d . . . . .
C28 C 0.9511(4) 0.38688(15) -0.0010(3) 0.0381(8) Uani 1 1 d . . . . .
C29 C 0.8590(4) 0.38138(15) 0.1091(3) 0.0386(8) Uani 1 1 d . . . . .
C30 C 0.8897(5) 0.40172(17) 0.2185(3) 0.0484(10) Uani 1 1 d . . . . .
H30 H 0.9802 0.4238 0.2340 0.058 Uiso 1 1 calc R . . . .
C31 C 0.7836(6) 0.3888(2) 0.3053(4) 0.0593(12) Uani 1 1 d . . . . .
H31 H 0.8030 0.4019 0.3802 0.071 Uiso 1 1 calc R . . . .
C32 C 0.6494(6) 0.3565(2) 0.2809(5) 0.0681(14) Uani 1 1 d . . . . .
H32 H 0.5786 0.3484 0.3400 0.082 Uiso 1 1 calc R . . . .
C33 C 0.6171(5) 0.33605(19) 0.1722(4) 0.0604(12) Uani 1 1 d . . . . .
H33 H 0.5263 0.3140 0.1569 0.072 Uiso 1 1 calc R . . . .
C34 C 0.7225(4) 0.34895(15) 0.0864(3) 0.0427(9) Uani 1 1 d . . . . .
C35 C 1.1245(4) 0.36046(15) 0.0018(3) 0.0411(9) Uani 1 1 d . . . . .
H35 H 1.1462 0.3503 -0.0785 0.049 Uiso 1 1 calc R . . . .
C36 C 1.2370(5) 0.40797(16) 0.0313(4) 0.0491(10) Uani 1 1 d . . . . .
H36A H 1.2523 0.4121 0.1148 0.059 Uiso 1 1 calc R . . . .
H36B H 1.3432 0.4032 -0.0026 0.059 Uiso 1 1 calc R . . . .
C37 C 1.1487(5) 0.45575(17) -0.0208(4) 0.0467(10) Uani 1 1 d . . . . .
C38 C 1.1407(4) 0.30903(15) 0.0728(3) 0.0405(9) Uani 1 1 d . . . . .
C39 C 1.1910(5) 0.30807(18) 0.1888(4) 0.0524(10) Uani 1 1 d . . . . .
H39 H 1.2164 0.3404 0.2269 0.063 Uiso 1 1 calc R . . . .
C40 C 1.2039(6) 0.2594(2) 0.2486(4) 0.0643(13) Uani 1 1 d . . . . .
H40 H 1.2372 0.2593 0.3267 0.077 Uiso 1 1 calc R . . . .
C41 C 1.1677(5) 0.2112(2) 0.1931(5) 0.0606(12) Uani 1 1 d . . . . .
C42 C 1.1138(6) 0.2110(2) 0.0808(5) 0.0670(13) Uani 1 1 d . . . . .
H42 H 1.0851 0.1784 0.0445 0.080 Uiso 1 1 calc R . . . .
C43 C 1.1012(5) 0.25990(17) 0.0195(4) 0.0564(11) Uani 1 1 d . . . . .
H43 H 1.0659 0.2596 -0.0581 0.068 Uiso 1 1 calc R . . . .
C44 C 0.8680(5) 0.47936(16) -0.0867(4) 0.0483(10) Uani 1 1 d . . . . .
H44A H 0.7848 0.4589 -0.1301 0.058 Uiso 1 1 calc R . . . .
H44B H 0.9217 0.5030 -0.1409 0.058 Uiso 1 1 calc R . . . .
C45 C 0.7869(6) 0.5133(2) 0.0004(4) 0.0658(13) Uani 1 1 d . . . . .
C46 C 0.5886(5) 0.30001(18) -0.0867(4) 0.0577(12) Uani 1 1 d . . . . .
H46A H 0.5787 0.3083 -0.1689 0.069 Uiso 1 1 calc R . . . .
H46B H 0.4838 0.3076 -0.0529 0.069 Uiso 1 1 calc R . . . .
C47 C 0.6273(5) 0.24070(16) -0.0717(4) 0.0495(10) Uani 1 1 d . . . . .
C48 C 0.7339(7) 0.21562(19) -0.1448(5) 0.0730(14) Uani 1 1 d . . . . .
H48 H 0.7786 0.2355 -0.2047 0.088 Uiso 1 1 calc R . . . .
C49 C 0.7748(8) 0.1625(3) -0.1312(7) 0.104(2) Uani 1 1 d . . . . .
H49 H 0.8458 0.1463 -0.1822 0.125 Uiso 1 1 calc R . . . .
C50 C 0.7123(10) 0.1329(2) -0.0431(7) 0.100(2) Uani 1 1 d . . . . .
H50 H 0.7422 0.0968 -0.0324 0.120 Uiso 1 1 calc R . . . .
C51 C 0.6037(9) 0.1574(2) 0.0301(5) 0.091(2) Uani 1 1 d . . . . .
H51 H 0.5583 0.1373 0.0893 0.110 Uiso 1 1 calc R . . . .
C52 C 0.5620(6) 0.2114(2) 0.0159(5) 0.0715(14) Uani 1 1 d . . . . .
H52 H 0.4897 0.2277 0.0659 0.086 Uiso 1 1 calc R . . . .

loop_
_atom_site_aniso_label
_atom_site_aniso_U_11
_atom_site_aniso_U_22
_atom_site_aniso_U_33
_atom_site_aniso_U_23
_atom_site_aniso_U_13
_atom_site_aniso_U_12
Cl1 0.243(3) 0.0729(11) 0.1244(16) -0.0238(10) 0.0535(16) -0.0616(13)
F1 0.194(4) 0.092(3) 0.087(3) 0.017(2) -0.030(3) -0.056(3)
F2 0.162(4) 0.133(4) 0.166(4) -0.033(3) 0.042(3) 0.062(3)
F3 0.288(6) 0.054(2) 0.152(4) 0.012(2) 0.060(4) -0.032(3)
O1 0.0588(17) 0.081(2) 0.0550(18) 0.0126(17) 0.0172(15) 0.0081(17)
O2 0.158(4) 0.136(4) 0.051(2) 0.029(2) -0.004(2) 0.089(3)
N1 0.0380(16) 0.0444(18) 0.0422(18) 0.0080(15) -0.0004(14) 0.0031(14)
N2 0.081(2) 0.061(2) 0.041(2) 0.0157(19) 0.0025(18) 0.021(2)
C1 0.048(2) 0.047(2) 0.043(2) 0.0032(19) 0.0057(18) -0.0009(19)
C2 0.042(2) 0.050(2) 0.038(2) 0.0047(18) 0.0002(16) 0.0105(19)
C3 0.0401(19) 0.042(2) 0.0342(19) 0.0026(16) -0.0044(15) 0.0023(17)
C4 0.045(2) 0.057(3) 0.042(2) 0.0028(19) -0.0037(17) 0.0057(19)
C5 0.044(2) 0.053(2) 0.044(2) -0.0027(19) 0.0078(18) 0.0036(19)
C6 0.063(2) 0.043(2) 0.033(2) 0.0020(17) 0.0050(19) -0.007(2)
C7 0.046(2) 0.047(2) 0.038(2) 0.0082(18) -0.0077(17) -0.0026(18)
C8 0.0341(18) 0.0353(19) 0.040(2) 0.0050(17) -0.0038(15) -0.0019(15)
C9 0.050(2) 0.081(3) 0.034(2) -0.005(2) -0.0058(17) 0.011(2)
C10 0.081(3) 0.116(5) 0.050(3) -0.012(3) -0.028(2) 0.036(4)
C11 0.108(4) 0.110(5) 0.035(3) 0.003(3) -0.004(3) 0.055(4)
C12 0.045(2) 0.069(3) 0.043(2) -0.017(2) -0.0008(19) -0.008(2)
C13 0.061(3) 0.079(3) 0.050(3) -0.014(3) 0.006(2) -0.002(3)
C14 0.090(4) 0.068(3) 0.069(4) -0.023(3) 0.005(3) -0.005(3)
C15 0.101(4) 0.072(3) 0.069(3) -0.024(3) 0.015(3) -0.038(3)
C16 0.109(5) 0.082(4) 0.114(5) -0.039(4) 0.057(4) -0.048(4)
C17 0.068(3) 0.082(4) 0.099(4) -0.029(3) 0.033(3) -0.016(3)
C18 0.123(5) 0.060(3) 0.069(4) 0.025(3) 0.033(3) 0.020(3)
C19 0.135(6) 0.059(4) 0.088(5) 0.018(3) 0.012(4) 0.009(4)
C20 0.032(2) 0.058(3) 0.064(3) -0.002(2) -0.0099(18) 0.0029(18)
C21 0.038(2) 0.051(2) 0.043(2) 0.0005(19) -0.0008(17) 0.0112(19)
C22 0.074(3) 0.052(3) 0.059(3) 0.003(2) -0.011(2) 0.004(2)
C23 0.102(4) 0.054(3) 0.097(4) -0.003(3) -0.009(3) 0.007(3)
C24 0.118(5) 0.059(3) 0.071(4) 0.017(3) 0.011(3) 0.029(3)
C25 0.094(4) 0.102(5) 0.056(3) 0.018(3) -0.006(3) 0.047(4)
C26 0.058(3) 0.076(3) 0.047(3) -0.005(2) -0.008(2) 0.022(2)
Cl2 0.1034(11) 0.0777(9) 0.1124(12) 0.0448(8) 0.0136(9) 0.0157(8)
F4 0.110(2) 0.077(2) 0.088(2) -0.0015(16) -0.0231(18) 0.0432(18)
F5 0.134(3) 0.137(3) 0.126(3) 0.046(3) 0.071(3) 0.059(3)
F6 0.143(3) 0.195(4) 0.112(3) -0.107(3) -0.076(3) 0.105(3)
O3 0.075(2) 0.071(2) 0.0368(17) -0.0078(15) -0.0035(14) -0.0175(16)
O4 0.0633(17) 0.0449(17) 0.070(2) 0.0049(14) 0.0002(15) -0.0164(15)
N3 0.0418(16) 0.0401(17) 0.051(2) 0.0016(16) -0.0011(15) -0.0049(15)
N4 0.0436(17) 0.0398(17) 0.0403(18) -0.0002(15) 0.0026(14) -0.0029(15)
C27 0.051(2) 0.042(2) 0.042(2) -0.0006(18) -0.0025(18) -0.0037(19)
C28 0.0380(19) 0.038(2) 0.039(2) -0.0026(17) 0.0062(16) -0.0039(16)
C29 0.0380(19) 0.041(2) 0.037(2) 0.0031(17) 0.0027(16) 0.0076(17)
C30 0.050(2) 0.055(3) 0.041(2) -0.0034(19) 0.0025(18) 0.010(2)
C31 0.067(3) 0.069(3) 0.043(2) 0.000(2) 0.011(2) 0.019(3)
C32 0.069(3) 0.071(3) 0.066(3) 0.012(3) 0.030(3) 0.010(3)
C33 0.052(2) 0.057(3) 0.073(3) 0.008(2) 0.019(2) -0.002(2)
C34 0.0397(19) 0.037(2) 0.052(2) 0.0070(18) 0.0079(17) 0.0048(17)
C35 0.0399(19) 0.044(2) 0.039(2) -0.0056(18) 0.0056(16) -0.0026(17)
C36 0.040(2) 0.049(2) 0.059(3) -0.002(2) 0.0075(19) -0.0091(19)
C37 0.049(2) 0.045(2) 0.046(2) -0.0037(19) 0.0047(18) -0.010(2)
C38 0.0354(19) 0.041(2) 0.046(2) -0.0009(18) 0.0076(17) 0.0001(17)
C39 0.057(2) 0.053(2) 0.047(3) -0.003(2) 0.001(2) -0.002(2)
C40 0.070(3) 0.077(4) 0.047(3) 0.012(3) 0.006(2) 0.012(3)
C41 0.054(2) 0.056(3) 0.072(3) 0.014(3) 0.013(2) 0.006(2)
C42 0.073(3) 0.045(2) 0.083(4) 0.001(3) -0.004(3) 0.003(2)
C43 0.059(3) 0.048(2) 0.061(3) -0.003(2) -0.006(2) 0.000(2)
C44 0.057(2) 0.047(2) 0.039(2) 0.0055(19) -0.0058(19) 0.0003(19)
C45 0.074(3) 0.074(3) 0.049(3) -0.003(3) -0.006(2) 0.024(3)
C46 0.046(2) 0.057(3) 0.069(3) 0.005(2) -0.012(2) -0.006(2)
C47 0.045(2) 0.038(2) 0.065(3) -0.006(2) -0.009(2) -0.0080(18)
C48 0.088(4) 0.052(3) 0.080(4) -0.004(3) 0.011(3) -0.016(3)
C49 0.114(5) 0.060(4) 0.138(6) -0.033(4) 0.008(5) 0.007(4)
C50 0.139(6) 0.045(3) 0.113(6) -0.009(4) -0.035(5) -0.005(4)
C51 0.142(5) 0.060(4) 0.070(4) 0.010(3) -0.027(4) -0.042(4)
C52 0.088(3) 0.059(3) 0.067(3) -0.002(3) 0.002(3) -0.029(3)

loop_
_atom_type_symbol
_atom_type_description
_atom_type_scat_dispersion_real
_atom_type_scat_dispersion_imag
_atom_type_scat_source
C C 0.0033 0.0016 'International Tables Vol C Tables 4.2.6.8 and 6.1.1.4'
H H 0.0000 0.0000 'International Tables Vol C Tables 4.2.6.8 and 6.1.1.4'
Cl Cl 0.1484 0.1585 'International Tables Vol C Tables 4.2.6.8 and 6.1.1.4'
F F 0.0171 0.0103 'International Tables Vol C Tables 4.2.6.8 and 6.1.1.4'
N N 0.0061 0.0033 'International Tables Vol C Tables 4.2.6.8 and 6.1.1.4'
O O 0.0106 0.0060 'International Tables Vol C Tables 4.2.6.8 and 6.1.1.4'

loop_
_geom_angle_atom_site_label_1
_geom_angle_atom_site_label_2
_geom_angle_atom_site_label_3
_geom_angle
_geom_angle_site_symmetry_1
_geom_angle_site_symmetry_3
_geom_angle_publ_flag
C1 N1 C8 112.1(3) . . ?
C1 N1 C20 123.5(3) . . ?
C8 N1 C20 123.6(3) . . ?
C11 N2 C2 111.9(4) . . ?
C11 N2 C18 122.4(4) . . ?
C18 N2 C2 125.7(4) . . ?
O1 C1 N1 126.8(4) . . ?
O1 C1 C2 126.2(4) . . ?
N1 C1 C2 107.0(3) . . ?
N2 C2 C1 114.3(3) . . ?
N2 C2 C3 114.9(3) . . ?
N2 C2 C9 101.3(3) . . ?
C1 C2 C9 108.3(3) . . ?
C3 C2 C1 102.0(3) . . ?
C3 C2 C9 116.3(3) . . ?
C4 C3 C2 131.5(3) . . ?
C4 C3 C8 119.4(3) . . ?
C8 C3 C2 109.0(3) . . ?
C5 C4 C3 118.8(4) . . ?
C6 C5 C4 120.6(4) . . ?
C5 C6 C7 121.4(4) . . ?
C8 C7 C6 117.6(3) . . ?
C3 C8 N1 108.7(3) . . ?
C7 C8 N1 129.1(3) . . ?
C7 C8 C3 122.2(3) . . ?
C10 C9 C2 100.7(4) . . ?
C12 C9 C2 116.6(3) . . ?
C12 C9 C10 119.3(4) . . ?
C11 C10 C9 104.4(4) . . ?
O2 C11 N2 123.4(7) . . ?
O2 C11 C10 128.7(6) . . ?
N2 C11 C10 107.9(4) . . ?
C13 C12 C9 119.6(4) . . ?
C13 C12 C17 116.3(5) . . ?
C17 C12 C9 124.1(4) . . ?
C12 C13 C14 122.1(5) . . ?
C15 C14 C13 118.7(5) . . ?
C14 C15 Cl1 119.3(5) . . ?
C16 C15 Cl1 119.8(5) . . ?
C16 C15 C14 120.9(6) . . ?
C17 C16 C15 120.4(5) . . ?
C16 C17 C12 121.5(5) . . ?
N2 C18 C19 116.8(5) . . ?
F1 C19 F2 103.5(6) . . ?
F1 C19 F3 106.0(6) . . ?
F1 C19 C18 113.3(5) . . ?
F2 C19 C18 112.1(6) . . ?
F3 C19 F2 108.0(6) . . ?
F3 C19 C18 113.2(5) . . ?
N1 C20 C21 114.3(3) . . ?
C22 C21 C20 122.3(4) . . ?
C26 C21 C20 119.6(4) . . ?
C26 C21 C22 118.1(4) . . ?
C23 C22 C21 120.9(5) . . ?
C22 C23 C24 120.2(6) . . ?
C25 C24 C23 119.2(5) . . ?
C26 C25 C24 120.7(5) . . ?
C25 C26 C21 120.7(5) . . ?
C27 N3 C34 111.2(3) . . ?
C27 N3 C46 123.7(3) . . ?
C34 N3 C46 125.1(3) . . ?
C37 N4 C28 112.7(3) . . ?
C37 N4 C44 122.3(3) . . ?
C44 N4 C28 124.9(3) . . ?
O3 C27 N3 126.8(4) . . ?
O3 C27 C28 125.2(4) . . ?
N3 C27 C28 108.0(3) . . ?
N4 C28 C27 112.2(3) . . ?
N4 C28 C29 116.2(3) . . ?
N4 C28 C35 101.9(3) . . ?
C27 C28 C35 109.1(3) . . ?
C29 C28 C27 102.4(3) . . ?
C29 C28 C35 115.2(3) . . ?
C30 C29 C28 131.5(3) . . ?
C30 C29 C34 120.2(3) . . ?
C34 C29 C28 108.3(3) . . ?
C29 C30 C31 118.8(4) . . ?
C32 C31 C30 120.0(4) . . ?
C33 C32 C31 121.8(4) . . ?
C32 C33 C34 118.0(4) . . ?
C29 C34 N3 109.9(3) . . ?
C33 C34 N3 128.9(4) . . ?
C33 C34 C29 121.2(4) . . ?
C36 C35 C28 103.0(3) . . ?
C38 C35 C28 115.1(3) . . ?
C38 C35 C36 118.9(3) . . ?
C37 C36 C35 103.7(3) . . ?
O4 C37 N4 123.6(4) . . ?
O4 C37 C36 128.0(4) . . ?
N4 C37 C36 108.4(3) . . ?
C39 C38 C35 123.7(4) . . ?
C39 C38 C43 117.9(4) . . ?
C43 C38 C35 118.5(4) . . ?
C38 C39 C40 120.7(4) . . ?
C41 C40 C39 120.2(4) . . ?
C40 C41 Cl2 120.1(4) . . ?
C42 C41 Cl2 119.5(4) . . ?
C42 C41 C40 120.4(4) . . ?
C41 C42 C43 119.7(5) . . ?
C38 C43 C42 121.1(4) . . ?
N4 C44 C45 114.2(3) . . ?
F4 C45 F5 103.0(4) . . ?
F4 C45 C44 112.5(4) . . ?
F5 C45 C44 111.6(4) . . ?
F6 C45 F4 108.5(4) . . ?
F6 C45 F5 106.5(5) . . ?
F6 C45 C44 114.1(4) . . ?
N3 C46 C47 112.6(3) . . ?
C48 C47 C46 120.0(4) . . ?
C52 C47 C46 120.9(4) . . ?
C52 C47 C48 119.1(4) . . ?
C49 C48 C47 121.3(5) . . ?
C48 C49 C50 120.3(6) . . ?
C49 C50 C51 119.0(5) . . ?
C52 C51 C50 120.5(6) . . ?
C47 C52 C51 119.7(5) . . ?

loop_
_geom_bond_atom_site_label_1
_geom_bond_atom_site_label_2
_geom_bond_distance
_geom_bond_site_symmetry_2
_geom_bond_publ_flag
Cl1 C15 1.756(6) . ?
F1 C19 1.310(7) . ?
F2 C19 1.330(8) . ?
F3 C19 1.311(7) . ?
O1 C1 1.215(4) . ?
O2 C11 1.217(6) . ?
N1 C1 1.349(5) . ?
N1 C8 1.407(4) . ?
N1 C20 1.460(4) . ?
N2 C2 1.456(5) . ?
N2 C11 1.385(7) . ?
N2 C18 1.406(7) . ?
C1 C2 1.548(5) . ?
C2 C3 1.489(5) . ?
C2 C9 1.569(6) . ?
C3 C4 1.389(5) . ?
C3 C8 1.391(5) . ?
C4 C5 1.387(5) . ?
C5 C6 1.376(5) . ?
C6 C7 1.387(5) . ?
C7 C8 1.373(5) . ?
C9 C10 1.529(6) . ?
C9 C12 1.495(6) . ?
C10 C11 1.480(9) . ?
C12 C13 1.374(6) . ?
C12 C17 1.394(7) . ?
C13 C14 1.377(7) . ?
C14 C15 1.357(7) . ?
C15 C16 1.347(8) . ?
C16 C17 1.347(8) . ?
C18 C19 1.476(8) . ?
C20 C21 1.502(6) . ?
C21 C22 1.388(6) . ?
C21 C26 1.373(5) . ?
C22 C23 1.364(7) . ?
C23 C24 1.372(8) . ?
C24 C25 1.370(8) . ?
C25 C26 1.367(8) . ?
Cl2 C41 1.733(5) . ?
F4 C45 1.318(5) . ?
F5 C45 1.336(6) . ?
F6 C45 1.282(5) . ?
O3 C27 1.210(5) . ?
O4 C37 1.220(5) . ?
N3 C27 1.352(5) . ?
N3 C34 1.414(5) . ?
N3 C46 1.453(5) . ?
N4 C28 1.459(5) . ?
N4 C37 1.372(5) . ?
N4 C44 1.434(5) . ?
C27 C28 1.544(5) . ?
C28 C29 1.503(5) . ?
C28 C35 1.557(5) . ?
C29 C30 1.371(5) . ?
C29 C34 1.389(5) . ?
C30 C31 1.382(6) . ?
C31 C32 1.375(7) . ?
C32 C33 1.367(7) . ?
C33 C34 1.370(6) . ?
C35 C36 1.519(5) . ?
C35 C38 1.511(5) . ?
C36 C37 1.495(6) . ?
C38 C39 1.384(5) . ?
C38 C43 1.390(6) . ?
C39 C40 1.385(6) . ?
C40 C41 1.377(7) . ?
C41 C42 1.351(7) . ?
C42 C43 1.398(7) . ?
C44 C45 1.480(6) . ?
C46 C47 1.503(6) . ?
C47 C48 1.377(6) . ?
C47 C52 1.365(6) . ?
C48 C49 1.357(7) . ?
C49 C50 1.363(9) . ?
C50 C51 1.382(9) . ?
C51 C52 1.382(8) . ?
